data_1542725
loop_
_publ_author_name
'Pan, Hongjie'
'Huang, Hu'
'Liu, Weigang'
'Tian, Hua'
'Shi, Yian'

_publ_section_title
;
 Phosphine Oxide-Sc(OTf)3 Catalyzed Highly Regio- and Enantioselective
 Bromoaminocyclization of (E)-Cinnamyl Tosylcarbamates. An Approach to a
 Class of Synthetically Versatile Functionalized Molecules.
;
_journal_issue 5
_journal_name_full 'Organic letters'
_journal_page_first 896
_journal_paper_doi 10.1021/acs.orglett.5b03459
_journal_volume 18
_journal_year 2016
_chemical_absolute_configuration ad
_chemical_formula_moiety 'C17 H16 Br N O4 S'
_chemical_formula_sum 'C17 H16 Br N O4 S'
_chemical_formula_weight 410.28
_chemical_name_systematic
;
 ?
;
_space_group_crystal_system monoclinic
_space_group_IT_number 4
_space_group_name_Hall 'P 2yb'
_space_group_name_H-M_alt 'P 1 21 1'
_symmetry_space_group_name_Hall 'P 2yb'
_symmetry_space_group_name_H-M 'P 1 21 1'
_atom_sites_solution_hydrogens geom
_audit_creation_date 2014-11-19
_audit_creation_method
;
Olex2 1.2
(compiled 2013.12.10 svn.r2850 for OlexSys, GUI svn.r4736)
;
_cell_angle_alpha 90
_cell_angle_beta 94.539(4)
_cell_angle_gamma 90
_cell_formula_units_Z 2
_cell_length_a 7.819(2)
_cell_length_b 11.246(3)
_cell_length_c 9.640(2)
_cell_measurement_reflns_used 2776
_cell_measurement_temperature 173.1500
_cell_measurement_theta_max 27.4792
_cell_measurement_theta_min 2.1193
_cell_volume 845.0(4)
_computing_cell_refinement 'CrystalClear (Rigaku Inc., 2007)'
_computing_data_collection 'CrystalClear (Rigaku Inc., 2007)'
_computing_data_reduction 'CrystalClear (Rigaku Inc., 2007)'
_computing_molecular_graphics 'Olex2 (Dolomanov et al., 2009)'
_computing_publication_material 'Olex2 (Dolomanov et al., 2009)'
_computing_structure_refinement 'SHELXL (Sheldrick, 2013)'
_computing_structure_solution
;
'SHELXS (Sheldrick, 2013)'
;
_diffrn_ambient_temperature 173.1500
_diffrn_detector_area_resol_mean 28.5714
_diffrn_measured_fraction_theta_full 0.990
_diffrn_measured_fraction_theta_max 0.991
_diffrn_measurement_device
;
Saturn724+ (2x2 bin mode)
;
_diffrn_measurement_device_details
;
AFC10: Fixed Chi 2 circle
;
_diffrn_measurement_device_type 'Saturn724+ CCD'
_diffrn_measurement_method '\w scans at fixed \c = 45\%'
_diffrn_orient_matrix_type d*Trek
_diffrn_orient_matrix_UB_11 0.0254
_diffrn_orient_matrix_UB_12 0.0159
_diffrn_orient_matrix_UB_13 -0.1247
_diffrn_orient_matrix_UB_21 0.0177
_diffrn_orient_matrix_UB_22 0.0859
_diffrn_orient_matrix_UB_23 0.0146
_diffrn_orient_matrix_UB_31 0.1012
_diffrn_orient_matrix_UB_32 -0.0225
_diffrn_orient_matrix_UB_33 0.0093
_diffrn_radiation_detector CCD
_diffrn_radiation_monochromator 'Graphite Monochromator'
_diffrn_radiation_type MoK\a
_diffrn_radiation_wavelength 0.71073
_diffrn_reflns_av_R_equivalents 0.0355
_diffrn_reflns_av_unetI/netI 0.0396
_diffrn_reflns_laue_measured_fraction_full 0.990
_diffrn_reflns_laue_measured_fraction_max 0.991
_diffrn_reflns_limit_h_max 10
_diffrn_reflns_limit_h_min -10
_diffrn_reflns_limit_k_max 14
_diffrn_reflns_limit_k_min -13
_diffrn_reflns_limit_l_max 12
_diffrn_reflns_limit_l_min -12
_diffrn_reflns_number 9215
_diffrn_reflns_point_group_measured_fraction_full 0.953
_diffrn_reflns_point_group_measured_fraction_max 0.944
_diffrn_reflns_theta_full 26.000
_diffrn_reflns_theta_max 27.479
_diffrn_reflns_theta_min 3.180
_diffrn_source 'Sealed Tube'
_diffrn_source_current 30.0000
_diffrn_source_power 1.5000
_diffrn_source_voltage 50.0000
_exptl_absorpt_coefficient_mu 2.577
_exptl_absorpt_correction_T_max 1.0000
_exptl_absorpt_correction_T_min 0.6675
_exptl_absorpt_correction_type multi-scan
_exptl_absorpt_process_details 'CrystalClear (Rigaku Inc., 2007)'
_exptl_crystal_colour Colorless
_exptl_crystal_density_diffrn 1.613
_exptl_crystal_description Plate
_exptl_crystal_F_000 416
_exptl_crystal_size_max 0.22
_exptl_crystal_size_mid 0.2
_exptl_crystal_size_min 0.09
_refine_diff_density_max 0.267
_refine_diff_density_min -0.235
_refine_diff_density_rms 0.052
_refine_ls_abs_structure_details
;
 Flack x determined using 1481 quotients [(I+)-(I-)]/[(I+)+(I-)]
 (Parsons and Flack (2004), Acta Cryst. A60, s61).
;
_refine_ls_abs_structure_Flack 0.018(5)
_refine_ls_extinction_method none
_refine_ls_goodness_of_fit_ref 1.107
_refine_ls_hydrogen_treatment constr
_refine_ls_matrix_type full
_refine_ls_number_parameters 218
_refine_ls_number_reflns 3669
_refine_ls_number_restraints 1
_refine_ls_restrained_S_all 1.107
_refine_ls_R_factor_all 0.0316
_refine_ls_R_factor_gt 0.0301
_refine_ls_shift/su_max 0.000
_refine_ls_shift/su_mean 0.000
_refine_ls_structure_factor_coef Fsqd
_refine_ls_weighting_details 'w=1/[\s^2^(Fo^2^)+(0.0227P)^2^+0.1319P] where P=(Fo^2^+2Fc^2^)/3'
_refine_ls_weighting_scheme calc
_refine_ls_wR_factor_gt 0.0620
_refine_ls_wR_factor_ref 0.0629
_reflns_Friedel_coverage 0.813
_reflns_friedel_fraction_full 0.912
_reflns_friedel_fraction_max 0.893
_reflns_number_gt 3551
_reflns_number_total 3669
_reflns_threshold_expression 'I > 2\s(I)'
_cod_data_source_file ol5b03459_si_002.cif
_cod_data_source_block sa3720
_cod_database_code 1542725
_shelxl_version_number 2013-4
_shelx_space_group_comment
;
The symmetry employed for this shelxl refinement is uniquely defined
by the following loop, which should always be used as a source of
symmetry information in preference to the above space-group names.
They are only intended as comments.
;
_diffrn_number_total 2040
_olex2_refinement_description
;
1. Fixed Uiso
 At 1.2 times of:
  All C(H) groups, All C(H,H) groups
 At 1.5 times of:
  All C(H,H,H) groups
2.a Ternary CH refined with riding coordinates:
 C1(H1), C2(H2)
2.b Secondary CH2 refined with riding coordinates:
 C3(H3A,H3B)
2.c Aromatic/amide H refined with riding coordinates:
 C6(H6), C7(H7), C8(H8), C9(H9), C10(H10), C12(H12), C13(H13), C15(H15),
 C16(H16)
2.d Idealised Me refined as rotating group:
 C17(H17A,H17B,H17C)
;

loop_
_space_group_symop_operation_xyz
'x, y, z'
'-x, y+1/2, -z'

loop_
_atom_site_label
_atom_site_type_symbol
_atom_site_fract_x
_atom_site_fract_y
_atom_site_fract_z
_atom_site_U_iso_or_equiv
_atom_site_adp_type
_atom_site_occupancy
_atom_site_site_symmetry_order
_atom_site_calc_flag
_atom_site_refinement_flags_posn
Br1 Br 0.64740(5) 0.12020(4) 0.64957(4) 0.03605(12) Uani 1 1 d .
S1 S 0.94686(12) 0.43451(8) 0.53460(10) 0.0246(2) Uani 1 1 d .
O1 O 0.4673(3) 0.3696(3) 0.5792(3) 0.0325(6) Uani 1 1 d .
O2 O 0.6530(3) 0.4970(3) 0.6742(3) 0.0324(6) Uani 1 1 d .
O3 O 0.9321(4) 0.5601(2) 0.5184(3) 0.0367(7) Uani 1 1 d .
O4 O 1.0444(3) 0.3677(3) 0.4432(3) 0.0317(6) Uani 1 1 d .
N1 N 0.7479(3) 0.3748(3) 0.5096(3) 0.0210(6) Uani 1 1 d .
C1 C 0.7257(4) 0.2680(3) 0.4200(4) 0.0210(7) Uani 1 1 d .
H1 H 0.8308 0.2203 0.4320 0.025 Uiso 1 1 calc R
C2 C 0.5786(5) 0.1954(3) 0.4702(4) 0.0281(8) Uani 1 1 d .
H2 H 0.5480 0.1331 0.4017 0.034 Uiso 1 1 calc R
C3 C 0.4264(5) 0.2733(4) 0.4826(4) 0.0338(9) Uani 1 1 d .
H3A H 0.3892 0.3058 0.3920 0.041 Uiso 1 1 calc R
H3B H 0.3330 0.2266 0.5147 0.041 Uiso 1 1 calc R
C4 C 0.6238(5) 0.4181(3) 0.5921(4) 0.0244(7) Uani 1 1 d .
C5 C 0.6902(4) 0.2967(3) 0.2662(4) 0.0233(7) Uani 1 1 d .
C6 C 0.6760(5) 0.4118(3) 0.2160(4) 0.0290(8) Uani 1 1 d .
H6 H 0.6889 0.4757 0.2772 0.035 Uiso 1 1 calc R
C7 C 0.6423(5) 0.4322(4) 0.0736(4) 0.0379(10) Uani 1 1 d .
H7 H 0.6326 0.5098 0.0405 0.045 Uiso 1 1 calc R
C8 C 0.6235(6) 0.3391(4) -0.0177(4) 0.0434(11) Uani 1 1 d .
H8 H 0.5993 0.3533 -0.1122 0.052 Uiso 1 1 calc R
C9 C 0.6407(6) 0.2237(4) 0.0312(5) 0.0432(11) Uani 1 1 d .
H9 H 0.6304 0.1602 -0.0307 0.052 Uiso 1 1 calc R
C10 C 0.6731(5) 0.2027(4) 0.1727(4) 0.0335(9) Uani 1 1 d .
H10 H 0.6835 0.1250 0.2053 0.040 Uiso 1 1 calc R
C11 C 1.0157(4) 0.3992(3) 0.7076(4) 0.0245(8) Uani 1 1 d .
C12 C 1.0709(4) 0.2843(3) 0.7374(4) 0.0287(8) Uani 1 1 d .
H12 H 1.0709 0.2272 0.6676 0.034 Uiso 1 1 calc R
C13 C 1.1261(5) 0.2563(4) 0.8733(4) 0.0350(9) Uani 1 1 d .
H13 H 1.1638 0.1795 0.8943 0.042 Uiso 1 1 calc R
C14 C 1.1268(5) 0.3398(4) 0.9792(4) 0.0342(9) Uani 1 1 d .
C15 C 1.0705(5) 0.4537(4) 0.9457(4) 0.0385(10) Uani 1 1 d .
H15 H 1.0706 0.5109 1.0154 0.046 Uiso 1 1 calc R
C16 C 1.0136(5) 0.4846(4) 0.8101(4) 0.0341(9) Uani 1 1 d .
H16 H 0.9749 0.5612 0.7891 0.041 Uiso 1 1 calc R
C17 C 1.1866(6) 0.3101(5) 1.1263(4) 0.0489(11) Uani 1 1 d .
H17A H 1.0953 0.3240 1.1852 0.073 Uiso 1 1 calc GR
H17B H 1.2831 0.3592 1.1560 0.073 Uiso 1 1 calc GR
H17C H 1.2199 0.2280 1.1320 0.073 Uiso 1 1 calc GR

loop_
_atom_site_aniso_label
_atom_site_aniso_U_11
_atom_site_aniso_U_22
_atom_site_aniso_U_33
_atom_site_aniso_U_23
_atom_site_aniso_U_13
_atom_site_aniso_U_12
Br1 0.0485(2) 0.03129(19) 0.0286(2) 0.0081(2) 0.00457(15) -0.00445(19)
S1 0.0249(4) 0.0244(5) 0.0243(5) 0.0013(4) 0.0000(4) -0.0051(3)
O1 0.0217(13) 0.0449(16) 0.0313(15) 0.0007(13) 0.0042(11) 0.0045(12)
O2 0.0407(15) 0.0304(15) 0.0258(14) -0.0032(12) 0.0000(12) 0.0115(12)
O3 0.0429(17) 0.0265(15) 0.0398(17) 0.0071(13) -0.0035(13) -0.0076(12)
O4 0.0221(13) 0.0444(17) 0.0293(15) -0.0014(13) 0.0058(11) -0.0064(12)
N1 0.0201(13) 0.0217(14) 0.0209(15) -0.0020(12) 0.0005(11) -0.0006(11)
C1 0.0212(16) 0.0196(16) 0.0223(18) -0.0003(14) 0.0021(13) -0.0003(13)
C2 0.0297(19) 0.034(2) 0.0203(19) 0.0013(16) 0.0005(15) -0.0116(15)
C3 0.0233(18) 0.050(3) 0.028(2) 0.0020(18) 0.0019(16) -0.0069(17)
C4 0.0252(18) 0.028(2) 0.0193(17) 0.0049(16) -0.0002(14) 0.0073(14)
C5 0.0189(15) 0.0303(19) 0.0209(18) -0.0028(16) 0.0032(13) 0.0004(14)
C6 0.031(2) 0.027(2) 0.029(2) 0.0024(16) 0.0030(16) -0.0009(15)
C7 0.041(2) 0.043(2) 0.030(2) 0.014(2) 0.0010(18) -0.0035(19)
C8 0.048(3) 0.063(3) 0.019(2) 0.005(2) -0.0004(18) -0.009(2)
C9 0.056(3) 0.048(3) 0.026(2) -0.010(2) 0.0053(19) -0.007(2)
C10 0.038(2) 0.033(2) 0.030(2) -0.0037(17) 0.0069(18) -0.0009(16)
C11 0.0206(17) 0.029(2) 0.0241(19) -0.0023(15) 0.0000(14) -0.0039(13)
C12 0.0278(18) 0.031(2) 0.027(2) -0.0030(16) -0.0004(15) 0.0001(15)
C13 0.032(2) 0.037(2) 0.035(2) 0.0079(19) -0.0029(17) 0.0032(17)
C14 0.0233(18) 0.052(3) 0.027(2) 0.0006(19) 0.0010(15) -0.0034(16)
C15 0.035(2) 0.047(3) 0.033(2) -0.015(2) -0.0023(17) -0.0013(18)
C16 0.038(2) 0.029(2) 0.034(2) -0.0070(19) -0.0064(17) 0.0011(17)
C17 0.045(2) 0.072(3) 0.029(2) 0.003(2) -0.0027(18) -0.004(2)

loop_
_atom_type_symbol
_atom_type_description
_atom_type_scat_dispersion_real
_atom_type_scat_dispersion_imag
_atom_type_scat_source
C C 0.0033 0.0016 'International Tables Vol C Tables 4.2.6.8 and 6.1.1.4'
H H 0.0000 0.0000 'International Tables Vol C Tables 4.2.6.8 and 6.1.1.4'
Br Br -0.2901 2.4595 'International Tables Vol C Tables 4.2.6.8 and 6.1.1.4'
N N 0.0061 0.0033 'International Tables Vol C Tables 4.2.6.8 and 6.1.1.4'
O O 0.0106 0.0060 'International Tables Vol C Tables 4.2.6.8 and 6.1.1.4'
S S 0.1246 0.1234 'International Tables Vol C Tables 4.2.6.8 and 6.1.1.4'

loop_
_geom_angle_atom_site_label_1
_geom_angle_atom_site_label_2
_geom_angle_atom_site_label_3
_geom_angle
O3 S1 N1 108.16(16)
O3 S1 C11 110.12(18)
O4 S1 O3 119.86(19)
O4 S1 N1 103.52(16)
O4 S1 C11 109.22(17)
N1 S1 C11 104.74(15)
C4 O1 C3 121.3(3)
C1 N1 S1 117.9(2)
C4 N1 S1 117.0(2)
C4 N1 C1 124.2(3)
N1 C1 C2 107.8(3)
N1 C1 C5 113.6(3)
C2 C1 C5 109.9(3)
C1 C2 Br1 110.5(2)
C3 C2 Br1 110.4(3)
C3 C2 C1 109.8(3)
O1 C3 C2 110.7(3)
O1 C4 N1 118.6(3)
O2 C4 O1 119.2(3)
O2 C4 N1 122.2(3)
C6 C5 C1 122.9(3)
C6 C5 C10 119.0(4)
C10 C5 C1 118.1(3)
C5 C6 C7 120.1(4)
C8 C7 C6 120.6(4)
C7 C8 C9 119.8(4)
C8 C9 C10 119.9(4)
C9 C10 C5 120.6(4)
C12 C11 S1 118.3(3)
C16 C11 S1 120.2(3)
C16 C11 C12 121.5(4)
C13 C12 C11 118.5(4)
C12 C13 C14 121.8(4)
C13 C14 C17 121.9(4)
C15 C14 C13 118.2(4)
C15 C14 C17 119.9(4)
C14 C15 C16 121.5(4)
C11 C16 C15 118.6(4)

loop_
_geom_bond_atom_site_label_1
_geom_bond_atom_site_label_2
_geom_bond_distance
Br1 C2 1.961(4)
S1 O3 1.425(3)
S1 O4 1.424(3)
S1 N1 1.694(3)
S1 C11 1.757(4)
O1 C3 1.447(5)
O1 C4 1.337(4)
O2 C4 1.199(5)
N1 C1 1.482(4)
N1 C4 1.390(4)
C1 C2 1.520(5)
C1 C5 1.522(5)
C2 C3 1.490(6)
C5 C6 1.383(5)
C5 C10 1.389(5)
C6 C7 1.396(6)
C7 C8 1.368(6)
C8 C9 1.384(7)
C9 C10 1.388(6)
C11 C12 1.386(5)
C11 C16 1.379(5)
C12 C13 1.383(5)
C13 C14 1.387(6)
C14 C15 1.384(6)
C14 C17 1.495(5)
C15 C16 1.391(6)

loop_
_geom_torsion_atom_site_label_1
_geom_torsion_atom_site_label_2
_geom_torsion_atom_site_label_3
_geom_torsion_atom_site_label_4
_geom_torsion
Br1 C2 C3 O1 62.9(3)
S1 N1 C1 C2 150.7(2)
S1 N1 C1 C5 -87.3(3)
S1 N1 C4 O1 -177.2(3)
S1 N1 C4 O2 2.5(4)
S1 C11 C12 C13 179.6(3)
S1 C11 C16 C15 -179.4(3)
O3 S1 N1 C1 134.6(3)
O3 S1 N1 C4 -55.4(3)
O3 S1 C11 C12 -167.1(3)
O3 S1 C11 C16 13.2(4)
O4 S1 N1 C1 6.4(3)
O4 S1 N1 C4 176.5(3)
O4 S1 C11 C12 -33.5(3)
O4 S1 C11 C16 146.7(3)
N1 S1 C11 C12 76.9(3)
N1 S1 C11 C16 -102.9(3)
N1 C1 C2 Br1 -71.5(3)
N1 C1 C2 C3 50.5(4)
N1 C1 C5 C6 -1.5(5)
N1 C1 C5 C10 177.9(3)
C1 N1 C4 O1 -7.9(5)
C1 N1 C4 O2 171.8(3)
C1 C2 C3 O1 -59.2(4)
C1 C5 C6 C7 -179.6(3)
C1 C5 C10 C9 180.0(4)
C2 C1 C5 C6 119.4(4)
C2 C1 C5 C10 -61.2(4)
C3 O1 C4 O2 -179.3(3)
C3 O1 C4 N1 0.4(5)
C4 O1 C3 C2 33.4(5)
C4 N1 C1 C2 -18.5(4)
C4 N1 C1 C5 103.5(4)
C5 C1 C2 Br1 164.2(2)
C5 C1 C2 C3 -73.8(4)
C5 C6 C7 C8 -0.2(6)
C6 C5 C10 C9 -0.6(6)
C6 C7 C8 C9 -1.0(7)
C7 C8 C9 C10 1.4(7)
C8 C9 C10 C5 -0.6(7)
C10 C5 C6 C7 1.0(6)
C11 S1 N1 C1 -108.0(3)
C11 S1 N1 C4 62.0(3)
C11 C12 C13 C14 0.2(6)
C12 C11 C16 C15 0.8(6)
C12 C13 C14 C15 -0.1(6)
C12 C13 C14 C17 -179.9(4)
C13 C14 C15 C16 0.3(6)
C14 C15 C16 C11 -0.7(6)
C16 C11 C12 C13 -0.6(5)
C17 C14 C15 C16 -179.9(4)
